data_7213037
loop_
_publ_author_name
'Kao, Kuo-Hsi'
'Sheu, Ren-Shyang'
'Chen, Yuh-Shih'
'Lin, Wen-Wei'
'Liu, Ju-Tsung'
'Yao, Ching-Fa'

_publ_section_title
;
 Face selectivity in the reactions of Grignard reagents with
 5-substituted-2-dicyanomethyleneadamantanes
;
_journal_issue 16
_journal_name_full 'Journal of the Chemical Society, Perkin Transactions 1'
_journal_page_first 2383
_journal_paper_doi 10.1039/a901484e
_journal_year 1999
_chemical_formula_moiety 'C14 H17 F N2 '
_chemical_formula_sum 'C14 H17 F N2'
_chemical_formula_weight 232.30
_chemical_name_systematic ?
_space_group_IT_number 14
_symmetry_cell_setting monoclinic
_symmetry_space_group_name_Hall '-P 2ybc'
_symmetry_space_group_name_H-M 'P 1 21/c 1'
_cell_angle_alpha 90.0
_cell_angle_beta 110.44(3)
_cell_angle_gamma 90.0
_cell_formula_units_Z 8
_cell_length_a 8.767(4)
_cell_length_b 24.309(6)
_cell_length_c 12.476(4)
_cell_measurement_reflns_used 25
_cell_measurement_temperature 293
_cell_measurement_theta_max 11.78
_cell_measurement_theta_min 6.84
_cell_volume 2491.4(16)
_computing_data_reduction 'NRCVAX DATRD2'
_computing_molecular_graphics NRCVAX
_computing_publication_material 'NRCVAX TABLES'
_computing_structure_refinement 'NRCVAX LSTSQ'
_computing_structure_solution 'NRCVAX SOLVER'
_diffrn_ambient_temperature 293
_diffrn_measurement_device 'Nonius CAD-4    '
_diffrn_measurement_method 'Theta/2theta scan b/P/b '
_diffrn_radiation_monochromator graphite
_diffrn_radiation_source 'xray tube'
_diffrn_radiation_type 'Molybdenum K\a'
_diffrn_radiation_wavelength 0.70930
_diffrn_reflns_av_R_equivalents 0.015
_diffrn_reflns_limit_h_max 10
_diffrn_reflns_limit_h_min -11
_diffrn_reflns_limit_k_max 31
_diffrn_reflns_limit_k_min 0
_diffrn_reflns_limit_l_max 16
_diffrn_reflns_limit_l_min 0
_diffrn_reflns_number 5956
_diffrn_reflns_theta_max 27.41
_diffrn_reflns_theta_min 1.5
_diffrn_standards_decay_% 0
_diffrn_standards_interval_count 300
_diffrn_standards_interval_time 7200
_diffrn_standards_number 3
_exptl_absorpt_coefficient_mu 0.08
_exptl_absorpt_correction_T_max 1.000
_exptl_absorpt_correction_T_min 0.910
_exptl_absorpt_correction_type none
_exptl_crystal_colour colourless
_exptl_crystal_density_diffrn 1.239
_exptl_crystal_F_000 992.40
_exptl_crystal_size_max 0.50
_exptl_crystal_size_mid 0.25
_exptl_crystal_size_min 0.05
_refine_diff_density_max 0.25
_refine_diff_density_min -0.22
_refine_ls_extinction_coef 0.034
_refine_ls_extinction_method Larson
_refine_ls_goodness_of_fit_obs 0.56
_refine_ls_matrix_type atomblock
_refine_ls_number_parameters 208
_refine_ls_number_reflns 1233
_refine_ls_R_factor_all 0.295
_refine_ls_R_factor_obs 0.067
_refine_ls_shift/esd_max 0.002
_refine_ls_structure_factor_coef F
_refine_ls_weighting_scheme unit
_refine_ls_wR_factor_all 0.237
_refine_ls_wR_factor_obs 0.066
_reflns_number_observed 1179
_reflns_number_total 5704
_reflns_observed_criterion 'Inet > 2.5\s(Inet)'
_cod_data_source_file 901484esup1.cif
_cod_data_source_block compound_1
_cod_depositor_comments
;
 Removing the _geom_torsion_site_symmetry_1, _geom_torsion_site_symmetry_2,
 _geom_torsion_site_symmetry_3, _geom_torsion_site_symmetry_4,
 _geom_torsion_publ_flag data names from the GEOM_TORSION loop and
 correcting the associated loop values by removing the extra space symbols.

 Antanas Vaitkus,
 2018-08-08

The following automatic conversions were performed:

'_symmetry_cell_setting' value 'Monoclinic' changed to 'monoclinic'
according to /home/saulius/struct/CIF-dictionaries/cif_core.dic
dictionary named 'cif_core.dic' version 2.4.2 from 2011-04-26.

Automatic conversion script
Id: cif_fix_values 1891 2012-01-12 08:04:46Z andrius 
;
_cod_original_sg_symbol_H-M 'P 21/c'
_cod_original_formula_sum 'C14 H17 F N2 '
_cod_database_code 7213037

loop_
_symmetry_equiv_pos_as_xyz
x,y,z
-x,-y,-z
-x,1/2+y,1/2-z
x,1/2-y,1/2+z

loop_
_atom_site_aniso_label
_atom_site_aniso_U_11
_atom_site_aniso_U_22
_atom_site_aniso_U_33
_atom_site_aniso_U_12
_atom_site_aniso_U_13
_atom_site_aniso_U_23
_atom_site_aniso_type_symbol
F 0.077(5) 0.035(3) 0.131(6) 0.031(7) 0.096(8) 0.006(8) F
N1 0.044(7) 0.207(14) 0.076(8) -0.050(17) 0.027(12) 0.038(19) N
N2 0.066(7) 0.130(10) 0.083(8) -0.026(13) 0.102(13) -0.031(15) N
C1 0.050(8) 0.100(10) 0.066(9) -0.022(15) 0.074(15) -0.019(16) C
C2 0.025(6) 0.074(8) 0.072(9) -0.002(11) 0.049(12) -0.006(14) C
C3 0.029(6) 0.035(6) 0.060(7) -0.004(9) 0.046(11) -0.001(10) C
C4 0.047(7) 0.046(6) 0.076(8) 0.002(10) 0.058(12) -0.014(12) C

loop_
_atom_site_label
_atom_site_fract_x
_atom_site_fract_y
_atom_site_fract_z
_atom_site_U_iso_or_equiv
_atom_site_thermal_displace_type
_atom_site_type_symbol
F 0.2832(7) 0.81707(22) 0.2264(6) 0.078(5) Uani F
N1 0.9445(12) 0.6908(6) 0.4299(9) 0.111(10) Uani N
N2 0.7687(11) 0.6652(5) 0.0695(8) 0.086(8) Uani N
C1 0.8356(15) 0.6941(6) 0.3480(11) 0.068(9) Uani C
C2 0.7353(11) 0.6794(5) 0.1462(10) 0.055(8) Uani C
C3 0.6929(11) 0.6988(4) 0.2430(9) 0.039(7) Uani C
C4 0.5858(11) 0.6052(4) 0.2659(9) 0.054(7) Uani C
C5 0.5420(11) 0.6672(4) 0.2525(8) 0.0378(24) Uiso C
C6 0.5028(11) 0.6888(4) 0.3576(7) 0.0390(23) Uiso C
C7 0.4637(11) 0.7511(4) 0.3453(8) 0.045(3) Uiso C
C8 0.3157(11) 0.7600(4) 0.2382(8) 0.046(3) Uiso C
C9 0.3515(12) 0.7412(4) 0.1340(8) 0.049(3) Uiso C
C10 0.3901(11) 0.6795(4) 0.1435(8) 0.0393(25) Uiso C
C11 0.2385(12) 0.6483(4) 0.1536(8) 0.048(3) Uiso C
C12 0.2068(13) 0.6691(4) 0.2601(9) 0.055(3) Uiso C
C13 0.1669(12) 0.7306(4) 0.2463(9) 0.054(3) Uiso C
C14 0.3524(12) 0.6586(4) 0.3671(8) 0.050(3) Uiso C
F' 0.2618(9) 0.31616(24) 0.3233(6) 0.095(6) Uani F
N1' -0.2554(11) 0.4765(5) 0.4022(8) 0.092(8) Uani N
N2' -0.4153(13) 0.4297(5) 0.0498(10) 0.104(9) Uani N
C1' -0.2196(12) 0.4577(5) 0.3329(10) 0.054(8) Uani C
C2' -0.3100(14) 0.4313(5) 0.1348(11) 0.064(9) Uani C
C3' -0.1694(11) 0.4316(4) 0.2427(9) 0.044(7) Uani C
C4' -0.0720(12) 0.5214(4) 0.1935(9) 0.054(7) Uani C
C5' -0.0189(10) 0.4621(3) 0.2296(8) 0.0329(22) Uiso C
C6' 0.1258(11) 0.4589(4) 0.3451(8) 0.0413(25) Uiso C
C7' 0.1739(12) 0.3993(4) 0.3802(9) 0.055(3) Uiso C
C8' 0.2192(12) 0.3713(4) 0.2877(9) 0.052(3) Uiso C
C9' 0.0816(12) 0.3704(4) 0.1751(8) 0.048(3) Uiso C
C10' 0.0311(11) 0.4308(4) 0.1367(8) 0.045(3) Uiso C
C11' 0.1834(12) 0.4588(4) 0.1261(9) 0.058(3) Uiso C
C12' 0.3216(13) 0.4587(4) 0.2381(9) 0.057(3) Uiso C
C13' 0.3704(13) 0.3987(4) 0.2759(9) 0.061(3) Uiso C
C14' 0.2755(12) 0.4881(4) 0.3304(9) 0.053(3) Uiso C
H3 0.658 0.743 0.233 0.0511 Uiso H
H4 0.614 0.592 0.193 0.0549 Uiso H
H4' 0.482 0.582 0.270 0.0549 Uiso H
H4" 0.689 0.602 0.345 0.0549 Uiso H
H6 0.610 0.682 0.437 0.0442 Uiso H
H7 0.568 0.774 0.337 0.0463 Uiso H
H7' 0.442 0.767 0.420 0.0463 Uiso H
H9 0.248 0.749 0.057 0.0566 Uiso H
H9' 0.456 0.764 0.128 0.0566 Uiso H
H10 0.416 0.665 0.068 0.0446 Uiso H
H11 0.258 0.604 0.155 0.0545 Uiso H
H11' 0.132 0.658 0.075 0.0545 Uiso H
H12 0.099 0.647 0.266 0.0608 Uiso H
H13 0.139 0.747 0.320 0.0499 Uiso H
H13' 0.061 0.740 0.170 0.0499 Uiso H
H14 0.327 0.672 0.442 0.0541 Uiso H
H14' 0.378 0.614 0.377 0.0541 Uiso H
H3' -0.130 0.389 0.269 0.0591 Uiso H
HA4 0.026 0.543 0.182 0.0624 Uiso H
HA4' -0.106 0.540 0.260 0.0624 Uiso H
HA4" -0.177 0.518 0.114 0.0624 Uiso H
H6' 0.094 0.480 0.411 0.0445 Uiso H
HA7 0.079 0.378 0.397 0.0559 Uiso H
HA7' 0.284 0.399 0.460 0.0559 Uiso H
HA9 0.115 0.349 0.110 0.0518 Uiso H
HA9' -0.023 0.349 0.184 0.0518 Uiso H
H10' -0.071 0.432 0.053 0.0511 Uiso H
HA11 0.155 0.502 0.097 0.0598 Uiso H
HA11' 0.219 0.438 0.061 0.0598 Uiso H
H12' 0.428 0.479 0.227 0.0660 Uiso H
HA13 0.469 0.398 0.363 0.0711 Uiso H
HA13' 0.417 0.376 0.221 0.0711 Uiso H
HA14 0.380 0.487 0.411 0.0669 Uiso H
HA14' 0.248 0.531 0.307 0.0669 Uiso H

loop_
_atom_type_symbol
_atom_type_scat_dispersion_real
_atom_type_scat_dispersion_imag
_atom_type_scat_source
C 0.002 0.002 'International Tables Vol. IV Table 2.2B'
H 0.000 0.000 'International Tables Vol. IV Table 2.2B'
F 0.014 0.010 'International Tables Vol. IV Table 2.2B'
N 0.004 0.003 'International Tables Vol. IV Table 2.2B'

loop_
_geom_angle_atom_site_label_1
_geom_angle_atom_site_label_2
_geom_angle_atom_site_label_3
_geom_angle
N1 C1 C3 179.0(12)
N2 C2 C3 178.7(12)
C1 C3 C2 109.3(8)
C1 C3 C5 112.0(8)
C1 C3 H3 107.0(9)
C2 C3 C5 111.7(8)
C2 C3 H3 110.6(8)
C5 C3 H3 106.2(7)
C5 C4 H4 108.3(8)
C5 C4 H4' 109.0(7)
C5 C4 H4" 104.9(8)
H4 C4 H4' 109.8(9)
H4 C4 H4" 112.7(8)
H4' C4 H4" 111.8(9)
C3 C5 C4 107.4(7)
C3 C5 C6 109.8(7)
C3 C5 C10 109.0(7)
C4 C5 C6 110.8(7)
C4 C5 C10 112.5(7)
C6 C5 C10 107.2(7)
C5 C6 C7 110.6(7)
C5 C6 C14 110.5(7)
C5 C6 H6 109.9(7)
C7 C6 C14 107.8(7)
C7 C6 H6 108.5(7)
C14 C6 H6 109.6(7)
C6 C7 C8 108.6(7)
C6 C7 H7 109.5(7)
C6 C7 H7' 111.0(8)
C8 C7 H7 109.3(8)
C8 C7 H7' 110.6(8)
H7 C7 H7' 107.8(8)
F C8 C7 108.1(8)
F C8 C9 107.6(8)
F C8 C13 108.8(7)
C7 C8 C9 110.1(8)
C7 C8 C13 111.3(8)
C9 C8 C13 110.8(8)
C8 C9 C10 109.6(8)
C8 C9 H9 110.0(8)
C8 C9 H9' 109.4(8)
C10 C9 H9 110.1(8)
C10 C9 H9' 109.6(8)
H9 C9 H9' 108.1(8)
C5 C10 C9 110.6(7)
C5 C10 C11 109.0(7)
C5 C10 H10 108.4(7)
C9 C10 C11 108.0(7)
C9 C10 H10 110.5(8)
C11 C10 H10 110.4(7)
C10 C11 C12 108.9(8)
C10 C11 H11 110.1(8)
C10 C11 H11' 107.5(7)
C12 C11 H11 112.9(8)
C12 C11 H11' 110.5(8)
H11 C11 H11' 106.8(8)
C11 C12 C13 109.1(8)
C11 C12 C14 110.9(8)
C11 C12 H12 107.8(8)
C13 C12 C14 110.7(8)
C13 C12 H12 108.9(8)
C14 C12 H12 109.5(8)
C8 C13 C12 107.4(8)
C8 C13 H13 109.0(8)
C8 C13 H13' 109.2(8)
C12 C13 H13 111.9(8)
C12 C13 H13' 113.5(8)
H13 C13 H13' 105.8(8)
C6 C14 C12 109.4(8)
C6 C14 H14 111.0(8)
C6 C14 H14' 108.8(8)
C12 C14 H14 110.0(8)
C12 C14 H14' 110.0(8)
H14 C14 H14' 107.6(8)
N1' C1' C3' 178.5(12)
N2' C2' C3' 177.4(12)
C1' C3' C2' 108.6(8)
C1' C3' C5' 111.0(8)
C1' C3' H3' 108.4(9)
C2' C3' C5' 111.9(8)
C2' C3' H3' 110.1(9)
C5' C3' H3' 106.8(7)
C5' C4' Ha4 109.5(8)
C5' C4' Ha4' 108.4(8)
C5' C4' Ha4" 105.2(8)
Ha4 C4' Ha4' 110.3(9)
Ha4 C4' Ha4" 112.1(9)
Ha4' C4' Ha4" 111.2(8)
C3' C5' C4' 107.1(7)
C3' C5' C6' 108.9(7)
C3' C5' C10' 108.0(7)
C4' C5' C6' 112.7(7)
C4' C5' C10' 111.9(7)
C6' C5' C10' 108.2(7)
C5' C6' C7' 111.5(8)
C5' C6' C14' 108.5(7)
C5' C6' H6' 110.0(7)
C7' C6' C14' 107.8(8)
C7' C6' H6' 109.9(8)
C14' C6' H6' 109.0(8)
C6' C7' C8' 109.2(8)
C6' C7' Ha7 111.3(8)
C6' C7' Ha7' 108.7(8)
C8' C7' Ha7 111.4(9)
C8' C7' Ha7' 107.9(8)
Ha7 C7' Ha7' 108.2(9)
F' C8' C7' 107.3(8)
F' C8' C9' 108.6(8)
F' C8' C13' 107.3(8)
C7' C8' C9' 112.5(8)
C7' C8' C13' 110.2(8)
C9' C8' C13' 110.8(8)
C8' C9' C10' 108.9(8)
C8' C9' Ha9 111.5(8)
C8' C9' Ha9' 110.0(8)
C10' C9' Ha9 109.6(8)
C10' C9' Ha9' 108.6(8)
Ha9 C9' Ha9' 108.1(8)
C5' C10' C9' 110.5(7)
C5' C10' C11' 108.9(7)
C5' C10' H10' 109.3(7)
C9' C10' C11' 106.2(8)
C9' C10' H10' 111.8(8)
C11' C10' H10' 110.0(8)
C10' C11' C12' 111.2(9)
C10' C11' Ha11 110.0(8)
C10' C11' Ha11' 109.5(8)
C12' C11' Ha11 109.0(9)
C12' C11' Ha11' 110.4(9)
Ha11 C11' Ha11' 106.6(9)
C11' C12' C13' 109.5(8)
C11' C12' C14' 111.3(9)
C11' C12' H12' 109.1(9)
C13' C12' C14' 109.2(8)
C13' C12' H12' 107.8(8)
C14' C12' H12' 109.9(8)
C8' C13' C12' 106.4(8)
C8' C13' Ha13 107.5(8)
C8' C13' Ha13' 112.1(9)
C12' C13' Ha13 109.8(9)
C12' C13' Ha13' 114.5(9)
Ha13 C13' Ha13' 106.3(9)
C6' C14' C12' 109.4(8)
C6' C14' Ha14 110.2(8)
C6' C14' Ha14' 110.6(8)
C12' C14' Ha14 109.2(8)
C12' C14' Ha14' 109.9(8)
Ha14 C14' Ha14' 107.5(9)

loop_
_geom_bond_atom_site_label_1
_geom_bond_atom_site_label_2
_geom_bond_distance
F C8 1.413(11)
N1 C1 1.131(17)
N2 C2 1.148(14)
C1 C3 1.466(17)
C2 C3 1.459(14)
C3 C5 1.569(12)
C3 H3 1.110(9)
C4 C5 1.551(13)
C4 H4 1.072(10)
C4 H4' 1.083(9)
C4 H4" 1.081(10)
C5 C6 1.558(12)
C5 C10 1.564(13)
C6 C7 1.549(13)
C6 C14 1.549(13)
C6 H6 1.115(9)
C7 C8 1.519(13)
C7 H7 1.098(9)
C7 H7' 1.085(9)
C8 C9 1.511(14)
C8 C13 1.521(14)
C9 C10 1.532(13)
C9 H9 1.084(10)
C9 H9' 1.095(10)
C10 C11 1.573(13)
C10 H10 1.095(9)
C11 C12 1.535(14)
C11 H11 1.078(9)
C11 H11' 1.119(10)
C12 C13 1.532(14)
C12 C14 1.512(15)
C12 H12 1.113(10)
C13 H13 1.113(10)
C13 H13' 1.098(10)
C14 H14 1.088(10)
C14 H14' 1.098(10)
F' C8' 1.420(12)
N1' C1' 1.116(15)
N2' C2' 1.138(17)
C1' C3' 1.487(15)
C2' C3' 1.474(17)
C3' C5' 1.571(12)
C3' H3' 1.100(10)
C4' C5' 1.533(12)
C4' Ha4 1.069(10)
C4' Ha4' 1.080(10)
C4' Ha4" 1.099(10)
C5' C6' 1.554(13)
C5' C10' 1.570(13)
C6' C7' 1.529(14)
C6' C14' 1.558(13)
C6' H6' 1.085(9)
C7' C8' 1.508(14)
C7' Ha7 1.060(10)
C7' Ha7' 1.117(10)
C8' C9' 1.499(15)
C8' C13' 1.535(14)
C9' C10' 1.560(13)
C9' Ha9 1.084(9)
C9' Ha9' 1.094(9)
C10' C11' 1.544(14)
C10' H10' 1.116(9)
C11' C12' 1.496(15)
C11' Ha11 1.103(11)
C11' Ha11' 1.096(11)
C12' C13' 1.548(15)
C12' C14' 1.525(14)
C12' H12' 1.105(10)
C13' Ha13 1.132(11)
C13' Ha13' 1.070(10)
C14' Ha14 1.101(10)
C14' Ha14' 1.085(10)

loop_
_geom_torsion_atom_site_label_1
_geom_torsion_atom_site_label_2
_geom_torsion_atom_site_label_3
_geom_torsion_atom_site_label_4
_geom_torsion
N1 C1 C3 C2 -178.2(14)
N1 C1 C3 C5 -54.0(9)
N2 C2 C3 C1 -105.7(11)
N2 C2 C3 C5 129.8(11)
C1 C3 C5 C4 -64.2(7)
C1 C3 C5 C6 56.4(7)
C1 C3 C5 C10 173.6(10)
C2 C3 C5 C4 58.7(7)
C2 C3 C5 C6 179.3(10)
C2 C3 C5 C10 -63.5(7)
C3 C5 C6 C7 60.0(6)
C3 C5 C6 C14 179.2(9)
C4 C5 C6 C7 178.5(9)
C4 C5 C6 C14 -62.3(6)
C10 C5 C6 C7 -58.4(6)
C10 C5 C6 C14 60.8(6)
C3 C5 C10 C9 -61.0(6)
C3 C5 C10 C11 -179.5(9)
C4 C5 C10 C9 180.0(10)
C4 C5 C10 C11 61.4(6)
C6 C5 C10 C9 57.9(6)
C6 C5 C10 C11 -60.6(6)
C5 C6 C7 C8 60.8(6)
C14 C6 C7 C8 -60.0(6)
C5 C6 C14 C12 -60.4(6)
C7 C6 C14 C12 60.5(6)
C6 C7 C8 F -178.7(10)
C6 C7 C8 C9 -61.4(6)
C6 C7 C8 C13 61.9(6)
F C8 C9 C10 179.2(10)
C7 C8 C9 C10 61.5(6)
C13 C8 C9 C10 -62.0(6)
F C8 C13 C12 -179.5(10)
C7 C8 C13 C12 -60.5(7)
C9 C8 C13 C12 62.4(7)
C8 C9 C10 C5 -60.2(6)
C8 C9 C10 C11 59.0(6)
C5 C10 C11 C12 60.7(6)
C9 C10 C11 C12 -59.5(6)
C10 C11 C12 C13 62.0(7)
C10 C11 C12 C14 -60.2(6)
C11 C12 C13 C8 -62.3(7)
C14 C12 C13 C8 60.0(7)
C11 C12 C14 C6 59.7(6)
C13 C12 C14 C6 -61.5(7)
N1' C1' C3' C2' 139.4(13)
N1' C1' C3' C5' -97.1(10)
N2' C2' C3' C1' -171.4(14)
N2' C2' C3' C5' 65.7(9)
C1' C3' C5' C4' -61.5(7)
C1' C3' C5' C6' 60.5(6)
C1' C3' C5' C10' 177.8(10)
C2' C3' C5' C4' 60.0(7)
C2' C3' C5' C6' -178.0(10)
C2' C3' C5' C10' -60.7(7)
C3' C5' C6' C7' 60.2(6)
C3' C5' C6' C14' 178.8(9)
C4' C5' C6' C7' 178.8(10)
C4' C5' C6' C14' -62.6(6)
C10' C5' C6' C7' -57.0(6)
C10' C5' C6' C14' 61.6(6)
C3' C5' C10' C9' -61.4(6)
C3' C5' C10' C11' -177.7(10)
C4' C5' C10' C9' -179.0(10)
C4' C5' C10' C11' 64.7(7)
C6' C5' C10' C9' 56.3(6)
C6' C5' C10' C11' -60.0(6)
C5' C6' C7' C8' 58.4(6)
C14' C6' C7' C8' -60.5(7)
C5' C6' C14' C12' -60.8(6)
C7' C6' C14' C12' 60.1(7)
C6' C7' C8' F' -179.6(11)
C6' C7' C8' C9' -60.3(7)
C6' C7' C8' C13' 63.9(7)
F' C8' C9' C10' 178.6(10)
C7' C8' C9' C10' 60.0(7)
C13' C8' C9' C10' -63.7(7)
F' C8' C13' C12' -179.6(11)
C7' C8' C13' C12' -63.0(7)
C9' C8' C13' C12' 62.1(7)
C8' C9' C10' C5' -57.9(6)
C8' C9' C10' C11' 60.1(7)
C5' C10' C11' C12' 58.4(6)
C9' C10' C11' C12' -60.6(7)
C10' C11' C12' C13' 62.5(7)
C10' C11' C12' C14' -58.3(7)
C11' C12' C13' C8' -60.3(7)
C14' C12' C13' C8' 61.8(7)
C11' C12' C14' C6' 59.1(7)
C13' C12' C14' C6' -61.8(7)
